data_4310438
loop_
_publ_author_name
'Philip A. W. Dean'
'Don Craig'
'Ian Dance'
'Vanessa Russell'
'Marcia Scudder'

_publ_section_title
;
 A variable Ag-Cr-oxalate channel lattice:
 [M~x~Ag~0.5-x~(H~2~O)~3~]@[Ag~2.5~Cr(C~2~O~4~)~3~], M = K, Cs, Ag
;
_journal_name_full 'Inorganic Chemistry'
_journal_page_first 443
_journal_page_last 449
_journal_paper_doi 10.1021/ic034988k
_journal_volume 43
_journal_year 2004
_chemical_formula_moiety 'C12 Ag5 Cr2 O24 1-,Ag 1+,6(H2 O)'
_chemical_formula_sum 'C12 H12 Ag6 Cr2 O30'
_chemical_formula_weight 1387.4
_space_group_IT_number 15
_symmetry_cell_setting monoclinic
_symmetry_space_group_name_Hall '-C 2yc'
_symmetry_space_group_name_H-M 'C 1 2/c 1'
_atom_type_scat_source 'International Tables for X-ray Crystallography, Vol. IV'
_audit_creation_method 'RAELSPUB and manual entry'
_cell_angle_alpha 90
_cell_angle_beta 113.19(1)
_cell_angle_gamma 90
_cell_formula_units_Z 4
_cell_length_a 18.400(7)
_cell_length_b 14.566(2)
_cell_length_c 12.313(4)
_cell_measurement_reflns_used 10
_cell_measurement_temperature 294
_cell_measurement_theta_max 13
_cell_measurement_theta_min 12
_cell_volume 3033.4(16)
_computing_cell_refinement 'CAD4 Version 5.0, 1989'
_computing_data_collection 'CAD4 Version 5.0, 1989'
_computing_data_reduction 'Local program'
_computing_molecular_graphics 'ORTEP-II, (Johnson, 1976)'
_computing_publication_material 'Local programs'
_computing_structure_refinement 'RAELS, (Rae, 1989)'
_computing_structure_solution 'SIR92 (Altomare et al, 1994)'
_diffrn_measurement_device_type 'Nonius CAD-4'
_diffrn_measurement_method \w--2\q
_diffrn_radiation_type 'Mo K\a'
_diffrn_radiation_wavelength 0.71073
_diffrn_reflns_av_R_equivalents 0.034
_diffrn_reflns_limit_h_max 21
_diffrn_reflns_limit_h_min -21
_diffrn_reflns_limit_k_max 17
_diffrn_reflns_limit_k_min 0
_diffrn_reflns_limit_l_max 14
_diffrn_reflns_limit_l_min 0
_diffrn_reflns_number 2796
_diffrn_reflns_theta_max 25
_diffrn_standards_decay_% 0
_diffrn_standards_interval_time 30min
_diffrn_standards_number 1
_exptl_absorpt_coefficient_mu 4.542
_exptl_absorpt_correction_T_max 0.49
_exptl_absorpt_correction_T_min 0.33
_exptl_absorpt_correction_type analytical
_exptl_absorpt_process_details '(DeMeulenaer & Tompa, 1965)'
_exptl_crystal_colour purple
_exptl_crystal_density_diffrn 3.04
_exptl_crystal_density_method 'not measured'
_exptl_crystal_description block
_exptl_crystal_F_000 2616.0
_refine_diff_density_max 2.08
_refine_diff_density_min -2.64
_refine_ls_extinction_method none
_refine_ls_goodness_of_fit_ref 1.86
_refine_ls_hydrogen_treatment noref
_refine_ls_number_parameters 246
_refine_ls_number_reflns 2356
_refine_ls_R_factor_gt 0.059
_refine_ls_shift/su_max 0.006
_refine_ls_structure_factor_coef F
_refine_ls_weighting_details 'w = 1/[\s^2^(F) + 0.0004F^2^]'
_refine_ls_weighting_scheme calc
_refine_ls_wR_factor_ref 0.108
_reflns_number_gt 2356
_reflns_number_total 2659
_reflns_threshold_expression I>2\s(I)
_cod_data_source_file ic034988ksi20030821_071553_1.cif
_cod_data_source_block 1
_cod_original_cell_volume 3033(2)
_cod_original_sg_symbol_H-M 'C 2/c'
_cod_database_code 4310438

loop_
_symmetry_equiv_pos_site_id
_symmetry_equiv_pos_as_xyz
1 x,y,z
2 x,-y,1/2+z
3 -x,-y,-z
4 -x,y,1/2-z
5 1/2+x,1/2+y,z
6 1/2+x,1/2-y,1/2+z
7 1/2-x,1/2-y,-z
8 1/2-x,1/2+y,1/2-z

loop_
_atom_site_label
_atom_site_fract_x
_atom_site_fract_y
_atom_site_fract_z
_atom_site_U_iso_or_equiv
_atom_site_adp_type
_atom_site_type_symbol
_atom_site_occupancy
Ag1 0.50000 0.45280(9) 0.75000 0.0482(4) Uani Ag 1.0
Ag2 0.24693(5) 0.19645(5) 0.74544(6) 0.0500(4) Uani Ag 1.0
Ag3 0.07807(6) 0.81026(6) 0.36999(9) 0.0656(5) Uani Ag 1.0
Cr 0.29082(7) 0.49518(9) 0.47464(11) 0.0277(4) Uani Cr 1.0
O1 0.3524(3) 0.4201(4) 0.6138(5) 0.034(1) Uani O 1.0
O2 0.2078(4) 0.4068(4) 0.4626(6) 0.038(1) Uani O 1.0
O3 0.3391(5) 0.3013(5) 0.7162(7) 0.054(2) Uani O 1.0
O4 0.1820(4) 0.2879(5) 0.5524(6) 0.047(2) Uani O 1.0
C1 0.3119(5) 0.3554(6) 0.6326(8) 0.035(2) Uani C 1.0
C2 0.2255(5) 0.3474(6) 0.5428(8) 0.034(2) Uani C 1.0
O5 0.2219(4) 0.5697(4) 0.3402(5) 0.034(1) Uani O 1.0
O6 0.2575(3) 0.5842(4) 0.5655(5) 0.032(1) Uani O 1.0
O7 0.1451(4) 0.6961(5) 0.2997(6) 0.046(2) Uani O 1.0
O8 0.1854(4) 0.7112(5) 0.5423(6) 0.042(2) Uani O 1.0
C3 0.1909(5) 0.6387(6) 0.3707(8) 0.036(2) Uani C 1.0
C4 0.2114(5) 0.6466(6) 0.5027(7) 0.033(2) Uani C 1.0
O9 0.3823(3) 0.5711(4) 0.4898(5) 0.031(1) Uani O 1.0
O10 0.3292(4) 0.4220(4) 0.3714(5) 0.036(1) Uani O 1.0
O11 0.5243(4) 0.4110(4) 0.5813(5) 0.034(1) Uani O 1.0
O12 0.5782(4) 0.5793(5) 0.7015(5) 0.042(2) Uani O 1.0
C5 0.4188(5) 0.5460(5) 0.4245(7) 0.027(2) Uani C 1.0
C6 0.3891(5) 0.4555(6) 0.3562(7) 0.028(2) Uani C 1.0
Ag' 0.5753(3) 0.1528(4) 0.8009(5) 0.083(2) Uani Ag 0.24
Ag'' 0.5412(14) 0.2428(12) 0.9325(16) 0.154(5) Uani Ag 0.12
Ag''' 0.4571(7) 0.2313(10) 0.8754(11) 0.154(5) Uani Ag 0.14
OW1 -0.0044(7) 0.6930(9) 0.3937(10) 0.110(4) Uani O 1.0
OW2 0.1122(10) 0.4584(13) 0.1582(15) 0.148(6) Uani O 1.0
OW3 0.0550(10) 0.4783(12) -0.0948(17) 0.147(6) Uani O 1.0

loop_
_atom_site_aniso_label
_atom_site_aniso_U_11
_atom_site_aniso_U_22
_atom_site_aniso_U_33
_atom_site_aniso_U_12
_atom_site_aniso_U_13
_atom_site_aniso_U_23
_atom_site_aniso_type_symbol
Ag1 0.0379(6) 0.0770(9) 0.0370(7) 0.0000 0.0227(5) 0.0000 Ag
Ag2 0.0762(7) 0.0431(6) 0.0324(5) -0.0220(4) 0.0233(4) -0.0060(3) Ag
Ag3 0.0626(7) 0.0496(7) 0.0680(8) 0.0040(4) 0.0079(5) -0.0173(4) Ag
Cr 0.0277(7) 0.0294(8) 0.0267(7) -0.0014(5) 0.0115(5) 0.0014(5) Cr
O1 0.029(3) 0.030(3) 0.038(3) -0.003(2) 0.008(3) 0.000(2) O
O2 0.033(3) 0.036(3) 0.042(3) -0.005(3) 0.011(3) 0.005(3) O
O3 0.057(5) 0.050(4) 0.042(4) -0.010(3) 0.007(3) 0.013(3) O
O4 0.049(4) 0.052(4) 0.042(4) -0.009(3) 0.021(3) 0.008(3) O
C1 0.043(5) 0.031(4) 0.034(4) -0.002(4) 0.019(4) -0.003(3) C
C2 0.036(4) 0.033(5) 0.037(4) -0.006(4) 0.019(4) 0.002(4) C
O5 0.039(3) 0.039(3) 0.024(3) 0.010(3) 0.012(2) 0.002(2) O
O6 0.025(3) 0.041(3) 0.024(3) 0.004(3) 0.005(2) -0.001(2) O
O7 0.043(4) 0.047(4) 0.035(4) 0.013(3) 0.001(3) 0.009(3) O
O8 0.043(3) 0.044(3) 0.037(3) 0.004(3) 0.013(3) -0.009(3) O
C3 0.036(4) 0.036(4) 0.036(5) -0.008(4) 0.012(4) 0.007(4) C
C4 0.034(4) 0.034(4) 0.035(4) -0.010(4) 0.017(4) -0.010(4) C
O9 0.031(3) 0.026(3) 0.038(3) -0.004(2) 0.014(2) -0.005(2) O
O10 0.040(3) 0.033(3) 0.035(3) -0.007(3) 0.015(3) -0.008(2) O
O11 0.041(3) 0.035(3) 0.034(3) -0.007(3) 0.022(3) 0.002(3) O
O12 0.054(4) 0.049(4) 0.027(3) 0.006(3) 0.020(3) 0.000(3) O
C5 0.029(4) 0.025(4) 0.028(4) 0.004(3) 0.011(3) 0.008(3) C
C6 0.030(4) 0.032(4) 0.028(4) 0.005(3) 0.017(3) 0.008(3) C
Ag' 0.045(3) 0.114(4) 0.082(3) 0.005(2) 0.017(2) -0.011(3) Ag
Ag'' 0.227(9) 0.095(6) 0.127(9) 0.013(9) 0.057(9) 0.029(6) Ag
Ag''' 0.227(9) 0.095(6) 0.127(9) 0.013(9) 0.057(9) 0.029(6) Ag
OW1 0.070(7) 0.120(9) 0.087(8) -0.015(6) -0.026(5) 0.021(6) O
OW2 0.128(9) 0.169(9) 0.151(9) -0.049(9) 0.057(9) -0.098(9) O
OW3 0.109(9) 0.119(9) 0.213(9) 0.007(9) 0.062(9) 0.004(9) O

loop_
_exptl_crystal_face_index_h
_exptl_crystal_face_index_k
_exptl_crystal_face_index_l
_exptl_crystal_face_perp_dist
1 1 0 0.09
-1 -1 0 0.09
-1 1 0 0.10
1 -1 0 0.12
0 0 1 0.12
0 0 -1 0.12

loop_
_geom_angle_atom_site_label_1
_geom_angle_atom_site_label_2
_geom_angle_atom_site_label_3
_geom_angle
_geom_angle_site_symmetry_1
_geom_angle_site_symmetry_2
_geom_angle_site_symmetry_3
_geom_angle_publ_flag
O1 Ag1 O1 159.0(3) 1_555 1_555 4_656 no
O1 Ag1 O11 84.1(2) 1_555 1_555 1_555 no
O1 Ag1 O11 90.5(2) 1_555 1_555 4_656 no
O1 Ag1 O12 121.4(2) 1_555 1_555 1_555 no
O1 Ag1 O12 75.1(2) 1_555 1_555 4_656 no
O1 Ag1 O11 90.5(2) 4_656 1_555 1_555 no
O1 Ag1 O11 84.1(2) 4_656 1_555 4_656 no
O1 Ag1 O12 75.1(2) 4_656 1_555 1_555 no
O1 Ag1 O12 121.4(2) 4_656 1_555 4_656 no
O11 Ag1 O11 150.2(3) 1_555 1_555 4_656 no
O11 Ag1 O12 70.2(2) 1_555 1_555 1_555 no
O11 Ag1 O12 135.2(2) 1_555 1_555 4_656 no
O11 Ag1 O12 135.2(2) 4_656 1_555 1_555 no
O11 Ag1 O12 70.2(2) 4_656 1_555 4_656 no
O12 Ag1 O12 87.4(3) 1_555 1_555 4_656 no
O3 Ag2 O4 68.4(2) 1_555 1_555 1_555 no
O3 Ag2 O6 136.7(2) 1_555 1_555 8_546 no
O3 Ag2 O7 105.4(3) 1_555 1_555 2_565 no
O3 Ag2 O8 90.7(2) 1_555 1_555 8_546 no
O3 Ag2 O10 131.6(3) 1_555 1_555 7_556 no
O4 Ag2 O6 153.2(2) 1_555 1_555 8_546 no
O4 Ag2 O7 79.3(2) 1_555 1_555 2_565 no
O4 Ag2 O8 143.7(2) 1_555 1_555 8_546 no
O4 Ag2 O10 82.3(2) 1_555 1_555 7_556 no
O6 Ag2 O7 83.5(2) 8_546 1_555 2_565 no
O6 Ag2 O8 48.9(2) 8_546 1_555 8_546 no
O6 Ag2 O10 82.9(2) 8_546 1_555 7_556 no
O7 Ag2 O8 78.2(2) 2_565 1_555 8_546 no
O7 Ag2 O10 105.8(2) 2_565 1_555 7_556 no
O8 Ag2 O10 131.4(2) 8_546 1_555 7_556 no
O7 Ag3 O8 66.0(2) 1_555 1_555 1_555 no
O7 Ag3 O9 135.5(2) 1_555 1_555 7_566 no
O7 Ag3 O12 88.8(2) 1_555 1_555 6_464 no
O7 Ag3 OW1 89.4(4) 1_555 1_555 1_555 no
O8 Ag3 O9 84.0(2) 1_555 1_555 7_566 no
O8 Ag3 O12 136.5(2) 1_555 1_555 6_464 no
O8 Ag3 OW1 79.8(3) 1_555 1_555 1_555 no
O9 Ag3 O12 91.9(2) 7_566 1_555 6_464 no
O9 Ag3 OW1 117.8(3) 7_566 1_555 1_555 no
O12 Ag3 OW1 137.4(3) 6_464 1_555 1_555 no
O1 Cr O2 82.2(3) 1_555 1_555 1_555 no
O1 Cr O5 175.1(3) 1_555 1_555 1_555 no
O1 Cr O6 94.2(2) 1_555 1_555 1_555 no
O1 Cr O9 93.0(2) 1_555 1_555 1_555 no
O1 Cr O10 91.8(3) 1_555 1_555 1_555 no
O2 Cr O5 94.3(3) 1_555 1_555 1_555 no
O2 Cr O6 93.9(3) 1_555 1_555 1_555 no
O2 Cr O9 173.2(3) 1_555 1_555 1_555 no
O2 Cr O10 93.6(3) 1_555 1_555 1_555 no
O5 Cr O6 82.7(2) 1_555 1_555 1_555 no
O5 Cr O9 90.8(3) 1_555 1_555 1_555 no
O5 Cr O10 91.8(3) 1_555 1_555 1_555 no
O6 Cr O9 91.3(2) 1_555 1_555 1_555 no
O6 Cr O10 171.0(3) 1_555 1_555 1_555 no
O9 Cr O10 81.7(2) 1_555 1_555 1_555 no
Ag1 O1 Cr 123.6(3) 1_555 1_555 1_555 no
Ag1 O1 C1 123.4(5) 1_555 1_555 1_555 no
Cr O1 C1 113.0(5) 1_555 1_555 1_555 no
Cr O2 C2 116.1(5) 1_555 1_555 1_555 no
Cr O2 Ag' 137.8(3) 1_555 1_555 6_454 no
C2 O2 Ag' 104.3(5) 1_555 1_555 6_454 no
Ag2 O3 C1 116.8(6) 1_555 1_555 1_555 no
Ag2 O3 Ag' 88.3(3) 1_555 1_555 4_656 no
Ag2 O3 Ag''' 94.0(5) 1_555 1_555 1_555 no
C1 O3 Ag' 119.8(7) 1_555 1_555 4_656 no
C1 O3 Ag''' 148.9(8) 1_555 1_555 1_555 no
Ag2 O4 C2 112.0(6) 1_555 1_555 1_555 no
Ag2 O4 Ag'' 117.1(5) 1_555 1_555 6_454 no
C2 O4 Ag'' 130.4(8) 1_555 1_555 6_454 no
O1 C1 O3 123.2(8) 1_555 1_555 1_555 no
O1 C1 C2 115.8(7) 1_555 1_555 1_555 no
O3 C1 C2 121.0(8) 1_555 1_555 1_555 no
O2 C2 O4 126.1(8) 1_555 1_555 1_555 no
O2 C2 C1 112.8(7) 1_555 1_555 1_555 no
O4 C2 C1 121.1(8) 1_555 1_555 1_555 no
Cr O5 C3 113.5(5) 1_555 1_555 1_555 no
Ag2 O6 Cr 162.4(3) 8_556 1_555 1_555 no
Ag2 O6 C4 82.1(4) 8_556 1_555 1_555 no
Cr O6 C4 114.1(5) 1_555 1_555 1_555 no
Ag2 O7 Ag3 100.9(2) 2_564 1_555 1_555 no
Ag2 O7 C3 102.4(6) 2_564 1_555 1_555 no
Ag3 O7 C3 120.1(6) 1_555 1_555 1_555 no
Ag2 O8 Ag3 143.8(3) 8_556 1_555 1_555 no
Ag2 O8 C4 104.1(6) 8_556 1_555 1_555 no
Ag3 O8 C4 112.1(6) 1_555 1_555 1_555 no
O5 C3 O7 124.7(8) 1_555 1_555 1_555 no
O5 C3 C4 114.8(8) 1_555 1_555 1_555 no
O7 C3 C4 120.5(8) 1_555 1_555 1_555 no
O6 C4 O8 124.8(8) 1_555 1_555 1_555 no
O6 C4 C3 114.8(7) 1_555 1_555 1_555 no
O8 C4 C3 120.3(8) 1_555 1_555 1_555 no
Ag3 O9 Cr 119.4(3) 7_566 1_555 1_555 no
Ag3 O9 C5 125.6(5) 7_566 1_555 1_555 no
Cr O9 C5 114.8(5) 1_555 1_555 1_555 no
Ag2 O10 Cr 120.8(3) 7_556 1_555 1_555 no
Ag2 O10 C6 122.3(5) 7_556 1_555 1_555 no
Cr O10 C6 115.5(5) 1_555 1_555 1_555 no
Ag1 O11 C5 112.0(5) 1_555 1_555 3_666 no
Ag1 O11 Ag'' 93.1(3) 1_555 1_555 4_656 no
Ag1 O11 Ag''' 97.5(4) 1_555 1_555 4_656 no
C5 O11 Ag'' 144.5(7) 3_666 1_555 4_656 no
C5 O11 Ag''' 117.3(6) 3_666 1_555 4_656 no
Ag1 O12 Ag3 94.7(2) 1_555 1_555 6_565 no
Ag1 O12 C6 107.0(6) 1_555 1_555 3_666 no
Ag3 O12 C6 151.3(6) 6_565 1_555 3_666 no
O9 C5 O11 123.4(7) 1_555 1_555 3_666 no
O9 C5 C6 115.0(7) 1_555 1_555 1_555 no
O11 C5 C6 121.5(7) 3_666 1_555 1_555 no
O10 C6 O12 125.5(8) 1_555 1_555 3_666 no
O10 C6 C5 112.7(7) 1_555 1_555 1_555 no
O12 C6 C5 121.8(8) 3_666 1_555 1_555 no
O2 Ag' O3 85.9(3) 6_555 1_555 4_656 no
O2 Ag' OW2 84.1(4) 6_555 1_555 6_555 no
O2 Ag' OW3 67.7(4) 6_555 1_555 5_546 no
O3 Ag' OW2 97.2(5) 4_656 1_555 6_555 no
O3 Ag' OW3 153.6(4) 4_656 1_555 5_546 no
OW2 Ag' OW3 82.7(5) 6_555 1_555 5_546 no
O4 Ag'' O11 122.6(9) 6_555 1_555 4_656 no
O4 Ag'' OW1 90.5(6) 6_555 1_555 8_546 no
O11 Ag'' OW1 92.9(6) 4_656 1_555 8_546 no
O3 Ag''' O11 76.1(4) 1_555 1_555 4_656 no
O3 Ag''' OW1 137.3(8) 1_555 1_555 8_546 no
O11 Ag''' OW1 91.7(5) 4_656 1_555 8_546 no
Ag3 OW1 Ag'' 106.7(7) 1_555 1_555 8_556 no
Ag3 OW1 Ag''' 91.4(4) 1_555 1_555 8_556 no

loop_
_geom_bond_atom_site_label_1
_geom_bond_atom_site_label_2
_geom_bond_distance
_geom_bond_site_symmetry_1
_geom_bond_site_symmetry_2
_geom_bond_publ_flag
Ag1 O1 2.614(6) 1_555 1_555 no
Ag1 O1 2.614(6) 1_555 4_656 no
Ag1 O11 2.370(6) 1_555 1_555 no
Ag1 O11 2.370(6) 1_555 4_656 no
Ag1 O12 2.549(7) 1_555 1_555 no
Ag1 O12 2.549(7) 1_555 4_656 no
Ag2 O3 2.413(8) 1_555 1_555 no
Ag2 O4 2.572(7) 1_555 1_555 no
Ag2 O6 2.872(6) 1_555 8_546 no
Ag2 O7 2.719(8) 1_555 2_565 no
Ag2 O8 2.422(7) 1_555 8_546 no
Ag2 O10 2.329(6) 1_555 7_556 no
Ag3 O7 2.425(7) 1_555 1_555 no
Ag3 O8 2.680(7) 1_555 1_555 no
Ag3 O9 2.347(5) 1_555 7_566 no
Ag3 O12 2.626(7) 1_555 6_464 no
Ag3 OW1 2.378(12) 1_555 1_555 no
Cr O1 1.972(6) 1_555 1_555 no
Cr O2 1.959(6) 1_555 1_555 no
Cr O5 1.968(6) 1_555 1_555 no
Cr O6 1.962(6) 1_555 1_555 no
Cr O9 1.961(6) 1_555 1_555 no
Cr O10 1.990(6) 1_555 1_555 no
O1 C1 1.277(11) 1_555 1_555 no
O2 C2 1.255(11) 1_555 1_555 no
O2 Ag' 2.615(8) 1_555 6_454 no
O3 C1 1.235(12) 1_555 1_555 no
O3 Ag' 2.733(10) 1_555 4_656 no
O3 Ag''' 2.499(9) 1_555 1_555 no
O4 C2 1.217(11) 1_555 1_555 no
O4 Ag'' 2.467(24) 1_555 6_454 no
C1 C2 1.542(13) 1_555 1_555 no
O5 C3 1.283(11) 1_555 1_555 no
O6 Ag2 2.872(6) 1_555 8_556 no
O6 C4 1.274(11) 1_555 1_555 no
O7 Ag2 2.719(8) 1_555 2_564 no
O7 C3 1.262(11) 1_555 1_555 no
O8 Ag2 2.422(7) 1_555 8_556 no
O8 C4 1.239(11) 1_555 1_555 no
C3 C4 1.522(12) 1_555 1_555 no
O9 Ag3 2.347(5) 1_555 7_566 no
O9 C5 1.286(10) 1_555 1_555 no
O10 Ag2 2.329(6) 1_555 7_556 no
O10 C6 1.284(10) 1_555 1_555 no
O11 C5 1.246(10) 1_555 3_666 no
O11 Ag'' 2.705(19) 1_555 4_656 no
O11 Ag''' 2.667(17) 1_555 4_656 no
O12 Ag3 2.626(7) 1_555 6_565 no
O12 C6 1.210(11) 1_555 3_666 no
C5 O11 1.246(10) 1_555 3_666 no
C5 C6 1.543(12) 1_555 1_555 no
C6 O12 1.210(11) 1_555 3_666 no
Ag' O2 2.615(8) 1_555 6_555 no
Ag' O3 2.733(10) 1_555 4_656 no
Ag' OW2 2.667(22) 1_555 6_555 no
Ag' OW3 2.937(19) 1_555 5_546 no
Ag'' O4 2.467(24) 1_555 6_555 no
Ag'' O11 2.705(19) 1_555 4_656 no
Ag'' OW1 2.590(6) 1_555 8_546 no
Ag''' O11 2.667(17) 1_555 4_656 no
Ag''' OW1 2.684(17) 1_555 8_546 no
OW1 Ag'' 2.590(6) 1_555 8_556 no
OW1 Ag''' 2.684(17) 1_555 8_556 no
OW2 Ag' 2.667(22) 1_555 6_454 no
OW3 Ag' 2.937(19) 1_555 5_454 no
